data_1555163
loop_
_publ_author_name
'Ma, Weiwei'
'Fang, Jie'
'Ren, Jun'
'Wang, Zhongwen'

_publ_section_title
;
 Lewis Acid Catalyzed Formal Intramolecular [3 + 3] Cross-Cycloaddition of
 Cyclopropane 1,1-Diesters for Construction of Benzobicyclo[2.2.2]octane
 Skeletons.
;
_journal_issue 17
_journal_name_full 'Organic letters'
_journal_page_first 4180
_journal_page_last 4183
_journal_paper_doi 10.1021/acs.orglett.5b01927
_journal_volume 17
_journal_year 2015
_chemical_formula_moiety 'C16.5 H16 Cl1.5 N2 O3'
_chemical_formula_sum 'C16.5 H16 Cl1.5 N2 O3'
_chemical_formula_weight 343.49
_space_group_crystal_system monoclinic
_space_group_IT_number 14
_space_group_name_Hall '-P 2ybc'
_space_group_name_H-M_alt 'P 1 21/c 1'
_atom_sites_solution_hydrogens geom
_atom_sites_solution_primary direct
_atom_sites_solution_secondary difmap
_audit_creation_date 2015-08-13
_audit_creation_method
;
Olex2 1.2
(compiled 2014.03.20 svn.r2914 for OlexSys, GUI svn.r4816)
;
_cell_angle_alpha 90.00
_cell_angle_beta 90.99(3)
_cell_angle_gamma 90.00
_cell_formula_units_Z 4
_cell_length_a 16.298(3)
_cell_length_b 11.852(2)
_cell_length_c 9.939(2)
_cell_measurement_reflns_used 3299
_cell_measurement_temperature 293.1500
_cell_measurement_theta_max 25.0122
_cell_measurement_theta_min 2.1247
_cell_volume 1919.6(6)
_computing_cell_refinement 'CrystalClear (Rigaku Inc., 2008)'
_computing_data_collection 'CrystalClear (Rigaku Inc., 2008)'
_computing_data_reduction 'CrystalClear (Rigaku Inc., 2008)'
_computing_molecular_graphics 'Olex2 (Dolomanov et al., 2009)'
_computing_publication_material 'Olex2 (Dolomanov et al., 2009)'
_computing_structure_refinement 'XL (Sheldrick, 2008)'
_computing_structure_solution
;
????
;
_diffrn_ambient_temperature 293.1500
_diffrn_detector_area_resol_mean 28.5714
_diffrn_measured_fraction_theta_full 0.996
_diffrn_measured_fraction_theta_max 0.996
_diffrn_measurement_device
;
Saturn70 (4x4 bin mode)
;
_diffrn_measurement_device_details
;
AFC10: Fixed Chi 2 circle
;
_diffrn_measurement_device_type 'Bruker P4'
_diffrn_orient_matrix_type d*Trek
_diffrn_orient_matrix_UB_11 -0.0195
_diffrn_orient_matrix_UB_12 0.0987
_diffrn_orient_matrix_UB_13 0.0024
_diffrn_orient_matrix_UB_21 0.0798
_diffrn_orient_matrix_UB_22 0.0163
_diffrn_orient_matrix_UB_23 -0.0219
_diffrn_orient_matrix_UB_31 -0.0161
_diffrn_orient_matrix_UB_32 -0.0007
_diffrn_orient_matrix_UB_33 -0.0592
_diffrn_radiation_detector CCD
_diffrn_radiation_type MoK\a
_diffrn_radiation_wavelength 0.71073
_diffrn_reflns_av_R_equivalents 0.1005
_diffrn_reflns_av_unetI/netI 0.0846
_diffrn_reflns_limit_h_max 19
_diffrn_reflns_limit_h_min -19
_diffrn_reflns_limit_k_max 14
_diffrn_reflns_limit_k_min -14
_diffrn_reflns_limit_l_max 11
_diffrn_reflns_limit_l_min -11
_diffrn_reflns_number 14543
_diffrn_reflns_theta_full 25.02
_diffrn_reflns_theta_max 25.02
_diffrn_reflns_theta_min 1.25
_diffrn_source 'Rotating Anode'
_diffrn_source_current 16.0000
_diffrn_source_power 0.8000
_diffrn_source_voltage 50.0000
_exptl_absorpt_coefficient_mu 0.282
_exptl_absorpt_correction_T_max 1.0000
_exptl_absorpt_correction_T_min 0.5137
_exptl_crystal_colour Colorless
_exptl_crystal_density_diffrn 1.188
_exptl_crystal_density_method 'not measured'
_exptl_crystal_description Prism
_exptl_crystal_F_000 714
_exptl_crystal_size_max 0.2
_exptl_crystal_size_mid 0.18
_exptl_crystal_size_min 0.1
_refine_diff_density_max 0.839
_refine_diff_density_min -0.271
_refine_diff_density_rms 0.115
_refine_ls_extinction_coef 0.093(17)
_refine_ls_extinction_expression Fc^*^=kFc[1+0.001xFc^2^\l^3^/sin(2\q)]^-1/4^
_refine_ls_extinction_method SHELXL
_refine_ls_goodness_of_fit_ref 1.120
_refine_ls_hydrogen_treatment mixed
_refine_ls_matrix_type full
_refine_ls_number_parameters 258
_refine_ls_number_reflns 3377
_refine_ls_number_restraints 49
_refine_ls_restrained_S_all 1.151
_refine_ls_R_factor_all 0.1439
_refine_ls_R_factor_gt 0.1147
_refine_ls_shift/su_max 0.000
_refine_ls_shift/su_mean 0.000
_refine_ls_structure_factor_coef Fsqd
_refine_ls_weighting_details 'calc w=1/[\s^2^(Fo^2^)+(0.2000P)^2^+0.0000P] where P=(Fo^2^+2Fc^2^)/3'
_refine_ls_weighting_scheme calc
_refine_ls_wR_factor_gt 0.3265
_refine_ls_wR_factor_ref 0.3439
_reflns_number_gt 1822
_reflns_number_total 3377
_reflns_threshold_expression >2sigma(I)
_cod_data_source_file ol5b01927_si_004.cif
_cod_data_source_block r131106b1
_cod_original_cell_volume 1919.7(7)
_cod_database_code 1555163
_diffrn_number_total 3591
_olex2_refinement_description
;
1. Fixed Uiso
 At 1.2 times of:
  All C(H) groups, All C(H,H) groups, All N(H) groups
 At 1.5 times of:
  All C(H,H,H) groups
2. Restrained distances
 N2-H2
 0.9 with sigma of 0.01
 C17-Cl1 = C17-Cl2 = C17-Cl3 = C17-Cl1' = C17-Cl2' = C17-Cl3'
 1.78 with sigma of 0.01
3. Uiso/Uaniso restraints and constraints
Uanis(C17) \\sim Ueq, Uanis(Cl1) \\sim Ueq, Uanis(Cl2) \\sim Ueq, Uanis(Cl3)
\\sim Ueq, Uanis(Cl1') \\sim Ueq, Uanis(Cl2') \\sim Ueq, Uanis(Cl3') \\sim Ueq:
with sigma of 0.01 and sigma for terminal atoms of 0.02
4. Others
 Fixed Sof: Cl1(0.25) Cl2(0.25) Cl3(0.25) Cl1'(0.25) Cl2'(0.25) Cl3'(0.25)
 C17(0.5)
5.a Ternary CH refined with riding coordinates:
 C2(H2A), C4(H4), C11(H11)
5.b Secondary CH2 refined with riding coordinates:
 C3(H3A,H3B), C13(H13A,H13B)
5.c Aromatic/amide H refined with riding coordinates:
 N1(H1), C6(H6), C7(H7), C8(H8), C9(H9)
5.d Idealised Me refined as rotating group:
 C1(H1A,H1B,H1C)
;

loop_
_space_group_symop_id
_space_group_symop_operation_xyz
1 'x, y, z'
2 '-x, y+1/2, -z+1/2'
3 '-x, -y, -z'
4 'x, -y-1/2, z-1/2'

loop_
_atom_site_label
_atom_site_type_symbol
_atom_site_fract_x
_atom_site_fract_y
_atom_site_fract_z
_atom_site_U_iso_or_equiv
_atom_site_adp_type
_atom_site_occupancy
_atom_site_calc_flag
_atom_site_disorder_assembly
_atom_site_disorder_group
_atom_site_refinement_flags_posn
_atom_site_refinement_flags_adp
O1 O 0.9049(2) 0.7266(3) 0.1730(4) 0.0775(11) Uani 1 d . . . .
O2 O 1.0841(2) 0.9256(3) 0.4342(4) 0.0804(11) Uani 1 d . . . .
O3 O 0.95657(19) 1.1024(2) 0.0837(3) 0.0616(10) Uani 1 d . . . .
N1 N 0.9909(2) 0.8256(3) 0.3084(4) 0.0625(11) Uani 1 d . . . .
H1 H 1.0030 0.7647 0.3515 0.075 Uiso 1 calc . . R .
N2 N 1.0187(2) 1.0158(3) 0.2611(4) 0.0570(10) Uani 1 d . . D .
H2 H 1.050(2) 1.078(2) 0.276(5) 0.068 Uiso 1 d . . DR .
C1 C 0.7095(4) 0.9159(5) 0.4164(6) 0.0933(19) Uani 1 d . . . .
H1A H 0.7414 0.9205 0.4983 0.140 Uiso 1 calc . . GR .
H1B H 0.6670 0.8605 0.4263 0.140 Uiso 1 calc . . GR .
H1C H 0.6852 0.9880 0.3972 0.140 Uiso 1 calc . . GR .
C2 C 0.7653(3) 0.8815(4) 0.3003(5) 0.0669(13) Uani 1 d . . . .
H2A H 0.7924 0.8105 0.3249 0.080 Uiso 1 calc . . R .
C3 C 0.7183(3) 0.8635(5) 0.1648(6) 0.0845(16) Uani 1 d . . . .
H3A H 0.6603 0.8777 0.1768 0.101 Uiso 1 calc . . R .
H3B H 0.7248 0.7859 0.1355 0.101 Uiso 1 calc . . R .
C4 C 0.7523(3) 0.9449(4) 0.0557(5) 0.0688(14) Uani 1 d . . . .
H4 H 0.7200 0.9387 -0.0281 0.083 Uiso 1 calc . . R .
C5 C 0.7474(3) 1.0642(4) 0.1123(5) 0.0670(13) Uani 1 d . . . .
C6 C 0.7039(4) 1.1567(6) 0.0554(6) 0.0909(19) Uani 1 d . . . .
H6 H 0.6707 1.1469 -0.0208 0.109 Uiso 1 calc . . R .
C7 C 0.7119(5) 1.2620(6) 0.1152(7) 0.102(2) Uani 1 d . . . .
H7 H 0.6848 1.3238 0.0776 0.122 Uiso 1 calc . . R .
C8 C 0.7596(4) 1.2759(5) 0.2300(7) 0.097(2) Uani 1 d . . . .
H8 H 0.7649 1.3474 0.2678 0.117 Uiso 1 calc . . R .
C9 C 0.8002(3) 1.1849(4) 0.2906(5) 0.0724(15) Uani 1 d . . . .
H9 H 0.8309 1.1945 0.3695 0.087 Uiso 1 calc . . R .
C10 C 0.7934(3) 1.0797(4) 0.2300(5) 0.0587(12) Uani 1 d . . . .
C11 C 0.8320(3) 0.9715(3) 0.2807(4) 0.0553(12) Uani 1 d . . . .
H11 H 0.8621 0.9849 0.3654 0.066 Uiso 1 calc . . R .
C12 C 0.8947(3) 0.9310(3) 0.1642(4) 0.0519(11) Uani 1 d . . . .
C13 C 0.8418(3) 0.9205(4) 0.0311(5) 0.0625(13) Uani 1 d . . . .
H13A H 0.8622 0.9731 -0.0352 0.075 Uiso 1 calc . . R .
H13B H 0.8472 0.8448 -0.0049 0.075 Uiso 1 calc . . R .
C14 C 0.9306(3) 0.8189(3) 0.2112(5) 0.0572(12) Uani 1 d . . . .
C15 C 1.0344(3) 0.9229(3) 0.3433(5) 0.0584(12) Uani 1 d . . . .
C16 C 0.9589(3) 1.0212(3) 0.1615(4) 0.0517(11) Uani 1 d . . . .
Cl1 Cl 0.5382(8) 0.3331(11) 0.8611(12) 0.133(5) Uani 0.25 d A 1 D U
Cl2 Cl 0.4500(9) 0.3293(10) 0.6230(13) 0.136(5) Uani 0.25 d A 1 D U
Cl3 Cl 0.4706(6) 0.5493(7) 0.7714(18) 0.124(4) Uani 0.25 d A 1 D U
Cl1' Cl 0.5058(8) 0.3457(15) 0.8821(13) 0.141(5) Uani 0.25 d A 2 D U
Cl2' Cl 0.4663(7) 0.3663(13) 0.5772(10) 0.136(5) Uani 0.25 d A 2 D U
Cl3' Cl 0.4322(11) 0.5183(14) 0.7700(17) 0.186(7) Uani 0.25 d A 2 D U
C17 C 0.5086(6) 0.4185(6) 0.7273(7) 0.097(4) Uani 0.50 d . . D U

loop_
_atom_site_aniso_label
_atom_site_aniso_U_11
_atom_site_aniso_U_22
_atom_site_aniso_U_33
_atom_site_aniso_U_23
_atom_site_aniso_U_13
_atom_site_aniso_U_12
O1 0.094(2) 0.0406(18) 0.097(3) -0.0075(17) -0.026(2) 0.0007(16)
O2 0.099(3) 0.062(2) 0.079(2) -0.0083(17) -0.039(2) 0.0072(17)
O3 0.086(2) 0.0409(17) 0.0582(19) 0.0017(14) -0.0034(15) 0.0013(14)
N1 0.081(3) 0.0370(19) 0.069(2) 0.0029(17) -0.022(2) 0.0026(17)
N2 0.069(2) 0.041(2) 0.061(2) -0.0048(16) -0.0107(18) -0.0035(16)
C1 0.098(4) 0.096(4) 0.086(4) 0.020(3) 0.012(3) -0.003(3)
C2 0.078(3) 0.056(3) 0.067(3) 0.010(2) 0.000(2) 0.000(2)
C3 0.080(4) 0.087(4) 0.086(4) 0.003(3) -0.010(3) -0.011(3)
C4 0.069(3) 0.075(3) 0.061(3) 0.001(2) -0.019(2) -0.002(2)
C5 0.071(3) 0.071(3) 0.059(3) 0.014(2) 0.002(2) 0.018(2)
C6 0.097(4) 0.113(5) 0.063(3) 0.029(3) 0.012(3) 0.037(3)
C7 0.139(6) 0.083(4) 0.085(4) 0.029(4) 0.033(4) 0.056(4)
C8 0.138(5) 0.062(3) 0.093(5) 0.009(3) 0.047(4) 0.033(3)
C9 0.098(4) 0.050(3) 0.069(3) 0.003(2) 0.017(3) 0.014(2)
C10 0.069(3) 0.056(3) 0.052(3) 0.004(2) 0.006(2) 0.009(2)
C11 0.069(3) 0.047(2) 0.049(2) -0.0020(19) -0.006(2) 0.004(2)
C12 0.069(3) 0.037(2) 0.049(2) -0.0055(17) -0.0081(19) 0.0004(18)
C13 0.081(3) 0.052(3) 0.054(3) -0.008(2) -0.014(2) 0.003(2)
C14 0.068(3) 0.037(2) 0.066(3) -0.009(2) -0.008(2) 0.0007(19)
C15 0.071(3) 0.041(2) 0.063(3) -0.008(2) -0.013(2) 0.0068(19)
C16 0.067(3) 0.040(2) 0.048(2) -0.0084(19) -0.0021(19) 0.0058(19)
Cl1 0.113(8) 0.120(6) 0.163(10) -0.015(6) -0.059(7) 0.058(6)
Cl2 0.166(10) 0.107(6) 0.132(9) -0.023(6) -0.083(8) -0.037(5)
Cl3 0.121(6) 0.067(4) 0.182(10) -0.027(5) -0.012(6) 0.001(4)
Cl1' 0.122(9) 0.181(11) 0.120(7) 0.040(7) 0.003(6) 0.041(7)
Cl2' 0.113(6) 0.203(13) 0.091(6) -0.024(7) -0.013(5) 0.036(7)
Cl3' 0.270(15) 0.157(11) 0.131(8) -0.043(9) -0.038(11) 0.100(11)
C17 0.096(7) 0.100(7) 0.096(7) -0.009(6) -0.012(6) -0.018(6)

loop_
_atom_type_symbol
_atom_type_description
_atom_type_scat_dispersion_real
_atom_type_scat_dispersion_imag
_atom_type_scat_source
C C 0.0033 0.0016 'International Tables Vol C Tables 4.2.6.8 and 6.1.1.4'
H H 0.0000 0.0000 'International Tables Vol C Tables 4.2.6.8 and 6.1.1.4'
Cl Cl 0.1484 0.1585 'International Tables Vol C Tables 4.2.6.8 and 6.1.1.4'
N N 0.0061 0.0033 'International Tables Vol C Tables 4.2.6.8 and 6.1.1.4'
O O 0.0106 0.0060 'International Tables Vol C Tables 4.2.6.8 and 6.1.1.4'

loop_
_geom_angle_atom_site_label_1
_geom_angle_atom_site_label_2
_geom_angle_atom_site_label_3
_geom_angle
C14 N1 H1 117.3
C14 N1 C15 125.4(4)
C15 N1 H1 117.3
C15 N2 H2 117(3)
C16 N2 H2 118(3)
C16 N2 C15 125.4(4)
H1A C1 H1B 109.5
H1A C1 H1C 109.5
H1B C1 H1C 109.5
C2 C1 H1A 109.5
C2 C1 H1B 109.5
C2 C1 H1C 109.5
C1 C2 H2A 108.1
C1 C2 C3 113.5(5)
C1 C2 C11 109.9(4)
C3 C2 H2A 108.1
C11 C2 H2A 108.1
C11 C2 C3 108.9(4)
C2 C3 H3A 109.7
C2 C3 H3B 109.7
C2 C3 C4 110.0(4)
H3A C3 H3B 108.2
C4 C3 H3A 109.7
C4 C3 H3B 109.7
C3 C4 H4 110.7
C5 C4 C3 107.2(4)
C5 C4 H4 110.7
C13 C4 C3 110.4(4)
C13 C4 H4 110.7
C13 C4 C5 107.1(4)
C6 C5 C4 126.8(5)
C10 C5 C4 113.7(4)
C10 C5 C6 119.5(5)
C5 C6 H6 120.6
C7 C6 C5 118.8(6)
C7 C6 H6 120.6
C6 C7 H7 119.7
C8 C7 C6 120.6(5)
C8 C7 H7 119.7
C7 C8 H8 119.3
C7 C8 C9 121.4(6)
C9 C8 H8 119.3
C8 C9 H9 120.9
C10 C9 C8 118.3(6)
C10 C9 H9 120.9
C5 C10 C11 112.6(4)
C9 C10 C5 121.4(4)
C9 C10 C11 126.0(4)
C2 C11 H11 110.4
C2 C11 C12 109.8(3)
C10 C11 C2 109.9(4)
C10 C11 H11 110.4
C10 C11 C12 106.0(3)
C12 C11 H11 110.4
C13 C12 C11 106.3(3)
C14 C12 C11 106.4(3)
C14 C12 C13 113.1(3)
C16 C12 C11 104.4(3)
C16 C12 C13 114.5(4)
C16 C12 C14 111.3(4)
C4 C13 C12 111.5(4)
C4 C13 H13A 109.3
C4 C13 H13B 109.3
C12 C13 H13A 109.3
C12 C13 H13B 109.3
H13A C13 H13B 108.0
O1 C14 N1 120.4(4)
O1 C14 C12 123.7(4)
N1 C14 C12 115.7(3)
O2 C15 N1 122.9(4)
O2 C15 N2 122.3(4)
N2 C15 N1 114.8(4)
O3 C16 N2 120.0(4)
O3 C16 C12 123.6(4)
N2 C16 C12 116.1(4)
Cl1 C17 Cl2 104.1(8)
Cl1 C17 Cl1' 19.4(5)
Cl1 C17 Cl2' 123.3(9)
Cl1 C17 Cl3' 113.1(9)
Cl2 C17 Cl1' 101.5(9)
Cl2 C17 Cl3' 99.5(9)
Cl3 C17 Cl1 115.2(9)
Cl3 C17 Cl2 119.8(8)
Cl3 C17 Cl1' 101.7(9)
Cl3 C17 Cl2' 113.4(8)
Cl3 C17 Cl3' 23.9(7)
Cl1' C17 Cl3' 95.1(8)
Cl2' C17 Cl2 22.7(7)
Cl2' C17 Cl1' 123.7(10)
Cl2' C17 Cl3' 99.9(8)

loop_
_geom_bond_atom_site_label_1
_geom_bond_atom_site_label_2
_geom_bond_distance
O1 C14 1.230(5)
O2 C15 1.203(5)
O3 C16 1.235(5)
N1 H1 0.8600
N1 C14 1.368(6)
N1 C15 1.394(5)
N2 H2 0.906(11)
N2 C15 1.393(6)
N2 C16 1.378(5)
C1 H1A 0.9600
C1 H1B 0.9600
C1 H1C 0.9600
C1 C2 1.536(8)
C2 H2A 0.9800
C2 C3 1.553(7)
C2 C11 1.538(6)
C3 H3A 0.9700
C3 H3B 0.9700
C3 C4 1.560(8)
C4 H4 0.9800
C4 C5 1.524(7)
C4 C13 1.511(7)
C5 C6 1.418(7)
C5 C10 1.391(7)
C6 H6 0.9300
C6 C7 1.389(9)
C7 H7 0.9300
C7 C8 1.380(10)
C8 H8 0.9300
C8 C9 1.397(8)
C9 H9 0.9300
C9 C10 1.388(6)
C10 C11 1.510(6)
C11 H11 0.9800
C11 C12 1.630(6)
C12 C13 1.572(6)
C12 C14 1.522(6)
C12 C16 1.497(6)
C13 H13A 0.9700
C13 H13B 0.9700
Cl1 C17 1.734(9)
Cl2 C17 1.753(9)
Cl3 C17 1.728(9)
Cl1' C17 1.765(9)
Cl2' C17 1.746(9)
Cl3' C17 1.774(9)

loop_
_geom_hbond_atom_site_label_D
_geom_hbond_atom_site_label_H
_geom_hbond_atom_site_label_A
_geom_hbond_distance_DH
_geom_hbond_distance_HA
_geom_hbond_distance_DA
_geom_hbond_angle_DHA
_geom_hbond_site_symmetry_A
N1 H1 O3 0.86 2.13 2.975(4) 167.2 2_745
N2 H2 O1 0.906(11) 1.975(16) 2.863(5) 166(4) 2_755

loop_
_geom_torsion_atom_site_label_1
_geom_torsion_atom_site_label_2
_geom_torsion_atom_site_label_3
_geom_torsion_atom_site_label_4
_geom_torsion
C1 C2 C3 C4 120.9(5)
C1 C2 C11 C10 -67.5(5)
C1 C2 C11 C12 176.3(4)
C2 C3 C4 C5 -54.5(6)
C2 C3 C4 C13 61.9(6)
C2 C11 C12 C13 62.2(4)
C2 C11 C12 C14 -58.6(4)
C2 C11 C12 C16 -176.4(4)
C3 C2 C11 C10 57.4(5)
C3 C2 C11 C12 -58.8(5)
C3 C4 C5 C6 -121.4(5)
C3 C4 C5 C10 60.6(5)
C3 C4 C13 C12 -57.6(5)
C4 C5 C6 C7 -174.7(5)
C4 C5 C10 C9 175.8(4)
C4 C5 C10 C11 -4.9(6)
C5 C4 C13 C12 58.8(5)
C5 C6 C7 C8 -1.6(9)
C5 C10 C11 C2 -55.8(5)
C5 C10 C11 C12 62.8(5)
C6 C5 C10 C9 -2.3(7)
C6 C5 C10 C11 177.0(4)
C6 C7 C8 C9 -1.0(9)
C7 C8 C9 C10 2.0(8)
C8 C9 C10 C5 -0.3(7)
C8 C9 C10 C11 -179.4(5)
C9 C10 C11 C2 123.4(5)
C9 C10 C11 C12 -118.0(5)
C10 C5 C6 C7 3.2(8)
C10 C11 C12 C13 -56.5(4)
C10 C11 C12 C14 -177.2(3)
C10 C11 C12 C16 65.0(4)
C11 C2 C3 C4 -1.9(6)
C11 C12 C13 C4 -2.8(5)
C11 C12 C14 O1 98.0(5)
C11 C12 C14 N1 -77.3(5)
C11 C12 C16 O3 -94.6(4)
C11 C12 C16 N2 79.2(4)
C13 C4 C5 C6 120.1(5)
C13 C4 C5 C10 -57.9(5)
C13 C12 C14 O1 -18.3(6)
C13 C12 C14 N1 166.4(4)
C13 C12 C16 O3 21.2(6)
C13 C12 C16 N2 -165.0(3)
C14 N1 C15 O2 176.2(5)
C14 N1 C15 N2 -6.5(7)
C14 C12 C13 C4 113.5(4)
C14 C12 C16 O3 151.0(4)
C14 C12 C16 N2 -35.1(5)
C15 N1 C14 O1 168.5(5)
C15 N1 C14 C12 -16.1(7)
C15 N2 C16 O3 -171.2(4)
C15 N2 C16 C12 14.8(6)
C16 N2 C15 O2 -175.3(4)
C16 N2 C15 N1 7.4(6)
C16 C12 C13 C4 -117.6(4)
C16 C12 C14 O1 -148.8(4)
C16 C12 C14 N1 35.8(5)
